data_1556572
loop_
_publ_author_name
'Zheng, Guijuan'
'Zhou, Junfei'
'Huang, Lang'
'Zhang, Hao'
'Sun, Na'
'Zhang, Hanqi'
'Jin, Pengfei'
'Yue, Mingbo'
'Meng, Lingkui'
'Yao, Guangmin'

_publ_section_title
;
 Antinociceptive Grayanane Diterpenoids from the Leaves of <i>Pieris
 japonica</i>.
;
_journal_issue 12
_journal_name_full 'Journal of natural products'
_journal_page_first 3330
_journal_page_last 3339
_journal_paper_doi 10.1021/acs.jnatprod.9b00569
_journal_volume 82
_journal_year 2019
_chemical_absolute_configuration ad
_chemical_formula_moiety ' C20 H32 O4, H2 O'
_chemical_formula_sum 'C20 H34 O5'
_chemical_formula_weight 354.47
_space_group_crystal_system orthorhombic
_space_group_IT_number 19
_space_group_name_Hall 'P 2ac 2ab'
_space_group_name_H-M_alt 'P 21 21 21'
_atom_sites_solution_hydrogens mixed
_audit_creation_method SHELXL-2014/7
_cell_angle_alpha 90
_cell_angle_beta 90
_cell_angle_gamma 90
_cell_formula_units_Z 4
_cell_length_a 6.4945(3)
_cell_length_b 11.4293(5)
_cell_length_c 24.7998(11)
_cell_measurement_reflns_used 8507
_cell_measurement_temperature 293(2)
_cell_measurement_theta_max 66.69
_cell_measurement_theta_min 3.56
_cell_volume 1840.83(14)
_computing_cell_refinement 'Bruker SAINT'
_computing_data_collection 'Bruker APEX2'
_computing_data_reduction 'Bruker SAINT'
_computing_molecular_graphics 'Bruker SHELXTL'
_computing_publication_material 'Bruker SHELXTL'
_computing_structure_refinement 'SHELXL-2014 (Sheldrick, 2014)'
_computing_structure_solution 'SHELXS-97 (Sheldrick 2008)'
_diffrn_ambient_temperature 293(2)
_diffrn_measured_fraction_theta_full 1.000
_diffrn_measured_fraction_theta_max 0.999
_diffrn_measurement_device_type 'CCD area detector'
_diffrn_measurement_method 'phi and omega scans'
_diffrn_radiation_type CuK\a
_diffrn_radiation_wavelength 1.54178
_diffrn_reflns_av_R_equivalents 0.0397
_diffrn_reflns_av_unetI/netI 0.0258
_diffrn_reflns_Laue_measured_fraction_full 1.000
_diffrn_reflns_Laue_measured_fraction_max 0.999
_diffrn_reflns_limit_h_max 7
_diffrn_reflns_limit_h_min -7
_diffrn_reflns_limit_k_max 13
_diffrn_reflns_limit_k_min -13
_diffrn_reflns_limit_l_max 29
_diffrn_reflns_limit_l_min -29
_diffrn_reflns_number 15631
_diffrn_reflns_point_group_measured_fraction_full 1.000
_diffrn_reflns_point_group_measured_fraction_max 1.000
_diffrn_reflns_theta_full 66.716
_diffrn_reflns_theta_max 66.716
_diffrn_reflns_theta_min 3.564
_diffrn_source 'sealed tube'
_exptl_absorpt_coefficient_mu 0.726
_exptl_absorpt_correction_type none
_exptl_crystal_colour colorless
_exptl_crystal_density_diffrn 1.279
_exptl_crystal_description block
_exptl_crystal_F_000 648
_exptl_crystal_size_max 0.05
_exptl_crystal_size_mid 0.04
_exptl_crystal_size_min 0.03
_refine_diff_density_max 0.145
_refine_diff_density_min -0.154
_refine_diff_density_rms 0.035
_refine_ls_abs_structure_details
;
 Refined as an inversion twin.
;
_refine_ls_abs_structure_Flack 0.0(2)
_refine_ls_extinction_method none
_refine_ls_goodness_of_fit_ref 1.045
_refine_ls_hydrogen_treatment mixed
_refine_ls_matrix_type full
_refine_ls_number_parameters 241
_refine_ls_number_reflns 3259
_refine_ls_number_restraints 0
_refine_ls_restrained_S_all 1.045
_refine_ls_R_factor_all 0.0355
_refine_ls_R_factor_gt 0.0313
_refine_ls_shift/su_max 0.000
_refine_ls_shift/su_mean 0.000
_refine_ls_structure_factor_coef Fsqd
_refine_ls_weighting_details 'w=1/[\s^2^(Fo^2^)+(0.0387P)^2^+0.3381P] where P=(Fo^2^+2Fc^2^)/3'
_refine_ls_weighting_scheme calc
_refine_ls_wR_factor_gt 0.0742
_refine_ls_wR_factor_ref 0.0769
_reflns_Friedel_coverage 0.711
_reflns_Friedel_fraction_full 1.001
_reflns_Friedel_fraction_max 1.000
_reflns_number_gt 3010
_reflns_number_total 3259
_reflns_threshold_expression 'I > 2\s(I)'
_cod_data_source_file np9b00569_si_003.cif
_cod_data_source_block a
_cod_depositor_comments 'Adding full bibliography for 1556567--1556572.cif.'
_cod_original_formula_sum ' C20 H34 O5'
_cod_database_code 1556572
_shelx_shelxl_version_number 2014/7
_shelx_space_group_comment
;
The symmetry employed for this shelxl refinement is uniquely defined
by the following loop, which should always be used as a source of
symmetry information in preference to the above space-group names.
They are only intended as comments.
;

loop_
_space_group_symop_operation_xyz
'x, y, z'
'-x+1/2, -y, z+1/2'
'x+1/2, -y+1/2, -z'
'-x, y+1/2, -z+1/2'

loop_
_atom_site_label
_atom_site_type_symbol
_atom_site_fract_x
_atom_site_fract_y
_atom_site_fract_z
_atom_site_U_iso_or_equiv
_atom_site_adp_type
_atom_site_occupancy
_atom_site_site_symmetry_order
_atom_site_calc_flag
_atom_site_refinement_flags_posn
_atom_site_refinement_flags_adp
C1 C 0.6838(3) 0.22440(17) 0.15006(8) 0.0246(5) Uani 1 1 d . .
H1 H 0.7870 0.2209 0.1213 0.030 Uiso 1 1 calc R U
C2 C 0.6634(4) 0.09923(19) 0.17337(9) 0.0290(5) Uani 1 1 d . .
H2A H 0.7867 0.0541 0.1660 0.035 Uiso 1 1 calc R U
H2B H 0.6423 0.1021 0.2121 0.035 Uiso 1 1 calc R U
C3 C 0.4762(4) 0.04421(18) 0.14529(9) 0.0258(5) Uani 1 1 d . .
H3 H 0.3597 0.0451 0.1704 0.031 Uiso 1 1 calc R U
C4 C 0.4245(3) 0.12481(19) 0.09706(9) 0.0251(5) Uani 1 1 d . .
C5 C 0.4720(3) 0.24581(19) 0.12256(8) 0.0248(5) Uani 1 1 d . .
C6 C 0.4653(4) 0.35072(19) 0.08381(9) 0.0296(5) Uani 1 1 d . .
H6A H 0.4066 0.3238 0.0500 0.036 Uiso 1 1 calc R U
H6B H 0.3707 0.4078 0.0988 0.036 Uiso 1 1 calc R U
C7 C 0.6671(4) 0.41430(19) 0.07075(8) 0.0266(5) Uani 1 1 d . .
H7A H 0.6426 0.4650 0.0400 0.032 Uiso 1 1 calc R U
H7B H 0.7674 0.3562 0.0597 0.032 Uiso 1 1 calc R U
C8 C 0.7639(3) 0.48863(18) 0.11597(8) 0.0232(5) Uani 1 1 d . .
C9 C 0.8790(3) 0.41632(18) 0.16025(8) 0.0244(5) Uani 1 1 d . .
H9 H 0.9884 0.3736 0.1415 0.029 Uiso 1 1 calc R U
C10 C 0.7448(3) 0.32386(19) 0.18693(8) 0.0246(5) Uani 1 1 d . .
C11 C 0.9888(4) 0.4999(2) 0.19990(9) 0.0303(5) Uani 1 1 d . .
H11A H 1.0211 0.4567 0.2325 0.036 Uiso 1 1 calc R U
H11B H 1.1182 0.5241 0.1839 0.036 Uiso 1 1 calc R U
C12 C 0.8670(4) 0.6104(2) 0.21573(9) 0.0308(5) Uani 1 1 d . .
H12A H 0.7699 0.5905 0.2440 0.037 Uiso 1 1 calc R U
H12B H 0.9617 0.6681 0.2301 0.037 Uiso 1 1 calc R U
C13 C 0.7494(3) 0.66408(18) 0.16811(8) 0.0261(5) Uani 1 1 d . .
H13 H 0.6691 0.7320 0.1799 0.031 Uiso 1 1 calc R U
C14 C 0.6083(3) 0.57026(19) 0.14425(9) 0.0244(5) Uani 1 1 d . .
H14A H 0.5117 0.6036 0.1187 0.029 Uiso 1 1 calc R U
H14B H 0.5328 0.5293 0.1722 0.029 Uiso 1 1 calc R U
C15 C 0.9201(3) 0.57714(18) 0.09081(8) 0.0251(5) Uani 1 1 d . .
H15A H 1.0603 0.5506 0.0966 0.030 Uiso 1 1 calc R U
H15B H 0.8969 0.5845 0.0523 0.030 Uiso 1 1 calc R U
C16 C 0.8842(3) 0.69554(19) 0.11914(8) 0.0250(5) Uani 1 1 d . .
C17 C 1.0771(4) 0.7639(2) 0.13419(9) 0.0305(5) Uani 1 1 d . .
H17A H 1.0384 0.8287 0.1573 0.037 Uiso 1 1 calc R U
H17B H 1.1681 0.7132 0.1546 0.037 Uiso 1 1 calc R U
C18 C 0.1983(4) 0.1132(2) 0.08032(10) 0.0313(5) Uani 1 1 d . .
H18A H 0.1684 0.1686 0.0523 0.047 Uiso 1 1 calc R U
H18B H 0.1115 0.1285 0.1109 0.047 Uiso 1 1 calc R U
H18C H 0.1732 0.0354 0.0673 0.047 Uiso 1 1 calc R U
C19 C 0.5642(4) 0.0979(2) 0.04892(9) 0.0331(5) Uani 1 1 d . .
H19A H 0.5257 0.0240 0.0335 0.050 Uiso 1 1 calc R U
H19B H 0.7048 0.0944 0.0608 0.050 Uiso 1 1 calc R U
H19C H 0.5497 0.1583 0.0223 0.050 Uiso 1 1 calc R U
C20 C 0.6812(4) 0.3292(2) 0.23796(9) 0.0316(5) Uani 1 1 d . .
H20A H 0.5968 0.2707 0.2518 0.038 Uiso 1 1 calc R U
H20B H 0.7211 0.3915 0.2597 0.038 Uiso 1 1 calc R U
O1 O 0.5191(3) -0.07429(13) 0.13107(7) 0.0326(4) Uani 1 1 d . .
H1A H 0.4166 -0.1037 0.1173 0.049 Uiso 1 1 calc R U
O2 O 0.3181(2) 0.26047(13) 0.16384(6) 0.0295(4) Uani 1 1 d . .
H2 H 0.3560 0.3107 0.1852 0.044 Uiso 1 1 calc R U
O3 O 0.7655(2) 0.76554(13) 0.08174(6) 0.0280(3) Uani 1 1 d . .
H3A H 0.7115 0.8200 0.0980 0.042 Uiso 1 1 calc R U
O4 O 1.1861(3) 0.80843(14) 0.08883(7) 0.0374(4) Uani 1 1 d . .
H4 H 1.2386 0.7541 0.0722 0.056 Uiso 1 1 calc R U
O1W O 0.4116(3) 0.67193(19) 0.02225(8) 0.0434(4) Uani 1 1 d . .
H2W H 0.539(6) 0.697(3) 0.0256(14) 0.065(11) Uiso 1 1 d . .
H1W H 0.392(6) 0.680(3) -0.0119(15) 0.067(11) Uiso 1 1 d . .

loop_
_atom_site_aniso_label
_atom_site_aniso_U_11
_atom_site_aniso_U_22
_atom_site_aniso_U_33
_atom_site_aniso_U_23
_atom_site_aniso_U_13
_atom_site_aniso_U_12
C1 0.0258(11) 0.0222(10) 0.0258(11) -0.0006(8) -0.0003(9) 0.0020(9)
C2 0.0309(12) 0.0238(10) 0.0324(11) 0.0016(9) -0.0040(10) 0.0026(10)
C3 0.0270(11) 0.0202(10) 0.0303(11) -0.0002(9) 0.0020(9) 0.0025(9)
C4 0.0247(11) 0.0227(11) 0.0278(11) 0.0006(9) -0.0019(9) -0.0006(9)
C5 0.0238(11) 0.0239(11) 0.0265(10) 0.0002(9) -0.0005(9) 0.0005(9)
C6 0.0305(12) 0.0254(11) 0.0330(12) 0.0028(10) -0.0096(10) -0.0019(9)
C7 0.0327(12) 0.0238(10) 0.0233(10) 0.0020(9) -0.0016(9) -0.0017(9)
C8 0.0230(10) 0.0219(10) 0.0248(10) -0.0015(8) 0.0004(9) -0.0006(8)
C9 0.0240(11) 0.0224(10) 0.0267(10) -0.0025(9) -0.0014(9) 0.0021(8)
C10 0.0228(10) 0.0241(10) 0.0270(11) 0.0020(9) -0.0057(9) 0.0044(9)
C11 0.0301(12) 0.0283(12) 0.0326(12) 0.0009(9) -0.0072(10) -0.0027(10)
C12 0.0391(14) 0.0271(11) 0.0263(11) -0.0027(10) -0.0026(10) -0.0019(10)
C13 0.0284(11) 0.0223(10) 0.0276(11) -0.0023(9) 0.0037(10) 0.0023(9)
C14 0.0228(11) 0.0246(10) 0.0258(10) 0.0025(8) 0.0027(9) 0.0015(8)
C15 0.0247(11) 0.0240(11) 0.0267(10) -0.0028(9) 0.0025(9) -0.0014(9)
C16 0.0264(11) 0.0223(11) 0.0265(11) -0.0005(9) 0.0001(9) -0.0001(9)
C17 0.0298(12) 0.0273(11) 0.0345(12) -0.0018(10) -0.0001(10) -0.0032(10)
C18 0.0287(12) 0.0274(11) 0.0378(12) 0.0018(10) -0.0059(10) -0.0035(10)
C19 0.0348(13) 0.0348(13) 0.0296(11) -0.0042(10) 0.0021(10) -0.0036(11)
C20 0.0392(13) 0.0266(11) 0.0289(11) -0.0001(9) -0.0036(10) -0.0026(11)
O1 0.0311(9) 0.0214(8) 0.0453(9) -0.0030(7) -0.0036(8) 0.0016(7)
O2 0.0261(8) 0.0292(8) 0.0333(8) -0.0042(7) 0.0028(7) 0.0029(7)
O3 0.0288(8) 0.0250(8) 0.0304(8) 0.0013(7) 0.0017(7) 0.0024(6)
O4 0.0322(9) 0.0327(8) 0.0474(10) 0.0005(8) 0.0061(8) -0.0078(8)
O1W 0.0433(11) 0.0519(12) 0.0351(10) 0.0056(9) -0.0027(9) -0.0015(10)

loop_
_atom_type_symbol
_atom_type_description
_atom_type_scat_dispersion_real
_atom_type_scat_dispersion_imag
_atom_type_scat_source
C C 0.0181 0.0091 'International Tables Vol C Tables 4.2.6.8 and 6.1.1.4'
H H 0.0000 0.0000 'International Tables Vol C Tables 4.2.6.8 and 6.1.1.4'
N N 0.0311 0.0180 'International Tables Vol C Tables 4.2.6.8 and 6.1.1.4'
O O 0.0492 0.0322 'International Tables Vol C Tables 4.2.6.8 and 6.1.1.4'

loop_
_geom_angle_atom_site_label_1
_geom_angle_atom_site_label_2
_geom_angle_atom_site_label_3
_geom_angle
C10 C1 C2 119.42(18)
C10 C1 C5 112.26(17)
C2 C1 C5 103.50(18)
C10 C1 H1 107.0
C2 C1 H1 107.0
C5 C1 H1 107.0
C3 C2 C1 106.06(17)
C3 C2 H2A 110.5
C1 C2 H2A 110.5
C3 C2 H2B 110.5
C1 C2 H2B 110.5
H2A C2 H2B 108.7
O1 C3 C2 110.25(18)
O1 C3 C4 114.61(18)
C2 C3 C4 106.18(17)
O1 C3 H3 108.5
C2 C3 H3 108.5
C4 C3 H3 108.5
C19 C4 C18 109.86(18)
C19 C4 C3 110.76(19)
C18 C4 C3 111.49(19)
C19 C4 C5 112.29(18)
C18 C4 C5 112.21(18)
C3 C4 C5 99.93(16)
O2 C5 C6 109.51(18)
O2 C5 C4 104.80(17)
C6 C5 C4 115.78(17)
O2 C5 C1 108.69(15)
C6 C5 C1 114.95(18)
C4 C5 C1 102.38(17)
C7 C6 C5 118.55(18)
C7 C6 H6A 107.7
C5 C6 H6A 107.7
C7 C6 H6B 107.7
C5 C6 H6B 107.7
H6A C6 H6B 107.1
C6 C7 C8 117.15(18)
C6 C7 H7A 108.0
C8 C7 H7A 108.0
C6 C7 H7B 108.0
C8 C7 H7B 108.0
H7A C7 H7B 107.3
C7 C8 C14 113.38(18)
C7 C8 C15 109.35(17)
C14 C8 C15 102.42(16)
C7 C8 C9 114.49(17)
C14 C8 C9 108.25(17)
C15 C8 C9 108.16(17)
C10 C9 C11 114.65(17)
C10 C9 C8 113.47(17)
C11 C9 C8 109.92(17)
C10 C9 H9 106.0
C11 C9 H9 106.0
C8 C9 H9 106.0
C20 C10 C1 121.9(2)
C20 C10 C9 124.0(2)
C1 C10 C9 114.17(17)
C12 C11 C9 115.57(19)
C12 C11 H11A 108.4
C9 C11 H11A 108.4
C12 C11 H11B 108.4
C9 C11 H11B 108.4
H11A C11 H11B 107.4
C13 C12 C11 112.79(18)
C13 C12 H12A 109.0
C11 C12 H12A 109.0
C13 C12 H12B 109.0
C11 C12 H12B 109.0
H12A C12 H12B 107.8
C14 C13 C12 108.38(18)
C14 C13 C16 101.49(16)
C12 C13 C16 114.66(18)
C14 C13 H13 110.6
C12 C13 H13 110.6
C16 C13 H13 110.6
C13 C14 C8 101.99(17)
C13 C14 H14A 111.4
C8 C14 H14A 111.4
C13 C14 H14B 111.4
C8 C14 H14B 111.4
H14A C14 H14B 109.2
C16 C15 C8 106.73(17)
C16 C15 H15A 110.4
C8 C15 H15A 110.4
C16 C15 H15B 110.4
C8 C15 H15B 110.4
H15A C15 H15B 108.6
O3 C16 C17 108.17(17)
O3 C16 C13 109.36(17)
C17 C16 C13 113.23(18)
O3 C16 C15 105.88(16)
C17 C16 C15 115.92(19)
C13 C16 C15 103.91(17)
O4 C17 C16 113.52(18)
O4 C17 H17A 108.9
C16 C17 H17A 108.9
O4 C17 H17B 108.9
C16 C17 H17B 108.9
H17A C17 H17B 107.7
C4 C18 H18A 109.5
C4 C18 H18B 109.5
H18A C18 H18B 109.5
C4 C18 H18C 109.5
H18A C18 H18C 109.5
H18B C18 H18C 109.5
C4 C19 H19A 109.5
C4 C19 H19B 109.5
H19A C19 H19B 109.5
C4 C19 H19C 109.5
H19A C19 H19C 109.5
H19B C19 H19C 109.5
C10 C20 H20A 120.0
C10 C20 H20B 120.0
H20A C20 H20B 120.0
C3 O1 H1A 109.5
C5 O2 H2 109.5
C16 O3 H3A 109.5
C17 O4 H4 109.5
H2W O1W H1W 101(3)

loop_
_geom_bond_atom_site_label_1
_geom_bond_atom_site_label_2
_geom_bond_distance
C1 C10 1.512(3)
C1 C2 1.549(3)
C1 C5 1.555(3)
C1 H1 0.9800
C2 C3 1.536(3)
C2 H2A 0.9700
C2 H2B 0.9700
C3 O1 1.427(3)
C3 C4 1.547(3)
C3 H3 0.9800
C4 C19 1.531(3)
C4 C18 1.532(3)
C4 C5 1.552(3)
C5 O2 1.440(3)
C5 C6 1.537(3)
C6 C7 1.533(3)
C6 H6A 0.9700
C6 H6B 0.9700
C7 C8 1.541(3)
C7 H7A 0.9700
C7 H7B 0.9700
C8 C14 1.544(3)
C8 C15 1.563(3)
C8 C9 1.565(3)
C9 C10 1.521(3)
C9 C11 1.545(3)
C9 H9 0.9800
C10 C20 1.333(3)
C11 C12 1.541(3)
C11 H11A 0.9700
C11 H11B 0.9700
C12 C13 1.535(3)
C12 H12A 0.9700
C12 H12B 0.9700
C13 C14 1.529(3)
C13 C16 1.540(3)
C13 H13 0.9800
C14 H14A 0.9700
C14 H14B 0.9700
C15 C16 1.543(3)
C15 H15A 0.9700
C15 H15B 0.9700
C16 O3 1.448(3)
C16 C17 1.523(3)
C17 O4 1.423(3)
C17 H17A 0.9700
C17 H17B 0.9700
C18 H18A 0.9600
C18 H18B 0.9600
C18 H18C 0.9600
C19 H19A 0.9600
C19 H19B 0.9600
C19 H19C 0.9600
C20 H20A 0.9300
C20 H20B 0.9300
O1 H1A 0.8200
O2 H2 0.8200
O3 H3A 0.8200
O4 H4 0.8200
O1W H2W 0.88(4)
O1W H1W 0.86(4)

loop_
_geom_torsion_atom_site_label_1
_geom_torsion_atom_site_label_2
_geom_torsion_atom_site_label_3
_geom_torsion_atom_site_label_4
_geom_torsion
C10 C1 C2 C3 141.3(2)
C5 C1 C2 C3 15.7(2)
C1 C2 C3 O1 138.19(18)
C1 C2 C3 C4 13.5(2)
O1 C3 C4 C19 -40.4(3)
C2 C3 C4 C19 81.5(2)
O1 C3 C4 C18 82.2(2)
C2 C3 C4 C18 -155.80(19)
O1 C3 C4 C5 -158.99(18)
C2 C3 C4 C5 -37.0(2)
C19 C4 C5 O2 175.67(17)
C18 C4 C5 O2 51.3(2)
C3 C4 C5 O2 -66.89(19)
C19 C4 C5 C6 54.9(2)
C18 C4 C5 C6 -69.4(2)
C3 C4 C5 C6 172.36(19)
C19 C4 C5 C1 -70.9(2)
C18 C4 C5 C1 164.76(18)
C3 C4 C5 C1 46.52(19)
C10 C1 C5 O2 -58.6(2)
C2 C1 C5 O2 71.5(2)
C10 C1 C5 C6 64.5(2)
C2 C1 C5 C6 -165.37(18)
C10 C1 C5 C4 -169.09(17)
C2 C1 C5 C4 -38.99(19)
O2 C5 C6 C7 129.7(2)
C4 C5 C6 C7 -112.2(2)
C1 C5 C6 C7 7.0(3)
C5 C6 C7 C8 -71.0(3)
C6 C7 C8 C14 -47.7(2)
C6 C7 C8 C15 -161.27(18)
C6 C7 C8 C9 77.2(2)
C7 C8 C9 C10 -56.1(2)
C14 C8 C9 C10 71.4(2)
C15 C8 C9 C10 -178.30(16)
C7 C8 C9 C11 174.02(18)
C14 C8 C9 C11 -58.4(2)
C15 C8 C9 C11 51.8(2)
C2 C1 C10 C20 -36.1(3)
C5 C1 C10 C20 85.3(2)
C2 C1 C10 C9 145.1(2)
C5 C1 C10 C9 -93.5(2)
C11 C9 C10 C20 16.5(3)
C8 C9 C10 C20 -110.9(2)
C11 C9 C10 C1 -164.72(18)
C8 C9 C10 C1 67.8(2)
C10 C9 C11 C12 -88.9(2)
C8 C9 C11 C12 40.3(3)
C9 C11 C12 C13 -39.8(3)
C11 C12 C13 C14 56.1(2)
C11 C12 C13 C16 -56.4(3)
C12 C13 C14 C8 -72.2(2)
C16 C13 C14 C8 48.85(19)
C7 C8 C14 C13 -157.59(17)
C15 C8 C14 C13 -39.9(2)
C9 C8 C14 C13 74.23(19)
C7 C8 C15 C16 136.74(18)
C14 C8 C15 C16 16.2(2)
C9 C8 C15 C16 -98.0(2)
C14 C13 C16 O3 74.60(19)
C12 C13 C16 O3 -168.82(17)
C14 C13 C16 C17 -164.70(18)
C12 C13 C16 C17 -48.1(2)
C14 C13 C16 C15 -38.1(2)
C12 C13 C16 C15 78.5(2)
C8 C15 C16 O3 -101.83(18)
C8 C15 C16 C17 138.25(19)
C8 C15 C16 C13 13.3(2)
O3 C16 C17 O4 -49.7(2)
C13 C16 C17 O4 -171.04(18)
C15 C16 C17 O4 69.0(2)
